data_7712641
loop_
_publ_author_name
'Karmakar, Himadri'
'Kumar, Ravi'
'Sharma, Jyoti'
'Bag, Jayanta'
'Pal, Kuntal'
'Panda, Tarun K.'
'Chandrasekhar, Vadapalli'

_publ_section_title
;
 N^N <i>vs.</i> N^E (E = S or Se) coordination behavior of
 imino-phosphanamidinate chalcogenide ligands towards aluminum alkyls:
 efficient hydroboration catalysis of nitriles, alkynes, and alkenes.
;
_journal_name_full 'Dalton transactions (Cambridge, England : 2003)'
_journal_paper_doi 10.1039/d3dt00038a
_journal_year 2023
_chemical_formula_moiety 'C39 H47 N4 P S'
_chemical_formula_sum 'C39 H47 N4 P S'
_chemical_formula_weight 634.83
_space_group_crystal_system triclinic
_space_group_IT_number 2
_space_group_name_Hall '-P 1'
_space_group_name_H-M_alt 'P -1'
_atom_sites_solution_hydrogens geom
_atom_sites_solution_primary iterative
_audit_creation_date 2023-01-28
_audit_creation_method
;
Olex2 1.3
(compiled 2020.11.12 svn.r5f609507 for OlexSys, GUI svn.r6408)
;
_audit_update_record
;
2023-02-09 deposited with the CCDC.	2023-02-20 downloaded from the CCDC.
;
_cell_angle_alpha 94.52(3)
_cell_angle_beta 100.34(2)
_cell_angle_gamma 105.00(3)
_cell_formula_units_Z 2
_cell_length_a 8.446(6)
_cell_length_b 12.251(9)
_cell_length_c 18.836(15)
_cell_measurement_reflns_used 27080
_cell_measurement_temperature 273(2)
_cell_measurement_theta_max 27.102
_cell_measurement_theta_min 2.180
_cell_volume 1836(2)
_computing_molecular_graphics 'Olex2 1.3 (Dolomanov et al., 2009)'
_computing_publication_material 'Olex2 1.3 (Dolomanov et al., 2009)'
_computing_structure_refinement 'XL  (Sheldrick, 2008)'
_computing_structure_solution 'olex2.solve 1.3 (Bourhis et al., 2015)'
_diffrn_ambient_temperature 273.15
_diffrn_measured_fraction_theta_full 0.951
_diffrn_measured_fraction_theta_max 0.952
_diffrn_measurement_device_type 'Enhance (Mo) X-ray Source'
_diffrn_radiation_type MoK\a
_diffrn_radiation_wavelength 0.71073
_diffrn_reflns_av_R_equivalents 0.0633
_diffrn_reflns_av_unetI/netI 0.0817
_diffrn_reflns_Laue_measured_fraction_full 0.951
_diffrn_reflns_Laue_measured_fraction_max 0.952
_diffrn_reflns_limit_h_max 10
_diffrn_reflns_limit_h_min -10
_diffrn_reflns_limit_k_max 15
_diffrn_reflns_limit_k_min -15
_diffrn_reflns_limit_l_max 24
_diffrn_reflns_limit_l_min -22
_diffrn_reflns_number 27080
_diffrn_reflns_point_group_measured_fraction_full 0.951
_diffrn_reflns_point_group_measured_fraction_max 0.952
_diffrn_reflns_theta_full 25.242
_diffrn_reflns_theta_max 27.102
_diffrn_reflns_theta_min 2.180
_exptl_absorpt_coefficient_mu 0.163
_exptl_absorpt_correction_T_max 0.979
_exptl_absorpt_correction_T_min 0.945
_exptl_absorpt_correction_type multi-scan
_exptl_absorpt_process_details
;
SADABS-2016/2 (Bruker,2016/2) was used for absorption correction.
;
_exptl_crystal_colour yellow
_exptl_crystal_density_diffrn 1.148
_exptl_crystal_description block
_exptl_crystal_F_000 680
_exptl_crystal_size_max 0.326
_exptl_crystal_size_mid 0.235
_exptl_crystal_size_min 0.106
_refine_diff_density_max 0.340
_refine_diff_density_min -0.299
_refine_diff_density_rms 0.053
_refine_ls_extinction_method none
_refine_ls_goodness_of_fit_ref 1.023
_refine_ls_hydrogen_treatment constr
_refine_ls_matrix_type full
_refine_ls_number_parameters 422
_refine_ls_number_reflns 7717
_refine_ls_number_restraints 0
_refine_ls_restrained_S_all 1.023
_refine_ls_R_factor_all 0.1298
_refine_ls_R_factor_gt 0.0667
_refine_ls_shift/su_max 0.001
_refine_ls_shift/su_mean 0.000
_refine_ls_structure_factor_coef Fsqd
_refine_ls_weighting_details 'w=1/[\s^2^(Fo^2^)+(0.0842P)^2^+0.5639P] where P=(Fo^2^+2Fc^2^)/3'
_refine_ls_weighting_scheme calc
_refine_ls_wR_factor_gt 0.1540
_refine_ls_wR_factor_ref 0.1821
_reflns_Friedel_coverage 0.000
_reflns_number_gt 4701
_reflns_number_total 7717
_reflns_threshold_expression 'I > 2\s(I)'
_cod_data_source_file d3dt00038a2.cif
_cod_data_source_block 3a
_cod_database_code 7712641
_shelx_shelxl_version_number 2016/6
_shelx_space_group_comment
;
The symmetry employed for this shelxl refinement is uniquely defined
by the following loop, which should always be used as a source of
symmetry information in preference to the above space-group names.
They are only intended as comments.
;
_shelx_estimated_absorpt_t_max 0.983
_shelx_estimated_absorpt_t_min 0.949
_olex2_refinement_description
;
1. Fixed Uiso
 At 1.2 times of:
  All C(H) groups, All C(H,H) groups, All N(H) groups
 At 1.5 times of:
  All C(H,H,H) groups
2. Uiso/Uaniso restraints and constraints
Uanis(C14) = Uanis(C15) = Uanis(C42)
Uanis(C41) = Uanis(C13) = Uanis(C40)
3. Others
 Fixed Sof: H10(0.5) H10A(0.5) H11(0.5) H11A(0.5) C12(0.5) H12A(0.5) H12B(0.5)
 H12C(0.5) C13(0.5) H13A(0.5) H13B(0.5) H13C(0.5) C15(0.5) H15A(0.5) H15B(0.5)
 H15C(0.5) C41(0.5) H41A(0.5) H41B(0.5) H41C(0.5) C40(0.5) H40A(0.5) H40B(0.5)
 H40C(0.5) C42(0.5) H42A(0.5) H42B(0.5) H42C(0.5)
4.a Ternary CH refined with riding coordinates:
 C10(H10), C10(H10A), C11(H11), C11(H11A)
4.b Aromatic/amide H refined with riding coordinates:
 N1(H1), C2(H2), C3(H3), C6(H6), C7(H7), C8(H8), C18(H18), C20(H20), C27(H27),
 C29(H29), C35(H35), C36(H36), C37(H37), C38(H38), C39(H39)
4.c Idealised Me refined as rotating group:
 C12(H12A,H12B,H12C), C13(H13A,H13B,H13C), C14(H14A,H14B,H14C), C15(H15A,H15B,
 H15C), C22(H22A,H22B,H22C), C23(H23A,H23B,H23C), C24(H24A,H24B,H24C), C31(H31A,
 H31B,H31C), C32(H32A,H32B,H32C), C33(H33A,H33B,H33C), C41(H41A,H41B,H41C),
 C40(H40A,H40B,H40C), C42(H42A,H42B,H42C)
;
_olex2_submission_special_instructions 'No special instructions were received'

loop_
_space_group_symop_operation_xyz
'x, y, z'
'-x, -y, -z'

loop_
_atom_site_label
_atom_site_type_symbol
_atom_site_fract_x
_atom_site_fract_y
_atom_site_fract_z
_atom_site_U_iso_or_equiv
_atom_site_adp_type
_atom_site_occupancy
_atom_site_site_symmetry_order
_atom_site_calc_flag
_atom_site_refinement_flags_posn
_atom_site_refinement_flags_adp
_atom_site_refinement_flags_occupancy
_atom_site_disorder_assembly
_atom_site_disorder_group
P1 P 0.21888(8) 0.72444(6) 0.26827(4) 0.0375(2) Uani 1 1 d . . . . .
S1 S 0.07889(10) 0.77366(8) 0.32801(4) 0.0566(2) Uani 1 1 d . . . . .
N1 N 0.1542(3) 0.72945(19) 0.17855(11) 0.0426(6) Uani 1 1 d . . . . .
H1 H 0.201549 0.696907 0.149742 0.051 Uiso 1 1 calc R U . . .
N2 N 0.2272(3) 0.59341(19) 0.26297(12) 0.0425(6) Uani 1 1 d . . . . .
N3 N 0.3104(3) 0.5344(2) 0.38253(12) 0.0495(6) Uani 1 1 d . . . . .
N4 N 0.1575(3) 0.40700(19) 0.29315(12) 0.0496(6) Uani 1 1 d . . . . .
C1 C 0.2312(3) 0.5212(2) 0.31056(14) 0.0409(6) Uani 1 1 d . . . . .
C2 C 0.2859(5) 0.4288(3) 0.40737(18) 0.0679(10) Uani 1 1 d . . . . .
H2 H 0.327295 0.415186 0.454010 0.081 Uiso 1 1 calc R U . . .
C3 C 0.1931(5) 0.3511(3) 0.35292(18) 0.0694(10) Uani 1 1 d . . . . .
H3 H 0.157898 0.272941 0.354299 0.083 Uiso 1 1 calc R U . . .
C4 C 0.0311(4) 0.7806(2) 0.14405(14) 0.0446(7) Uani 1 1 d . . . . .
C5 C -0.1212(4) 0.7100(3) 0.10458(15) 0.0509(7) Uani 1 1 d . . . . .
C6 C -0.2361(4) 0.7591(3) 0.06640(19) 0.0692(10) Uani 1 1 d . . . . .
H6 H -0.337776 0.712128 0.039672 0.083 Uiso 1 1 calc R U . . .
C7 C -0.2032(5) 0.8744(3) 0.0673(2) 0.0846(13) Uani 1 1 d . . . . .
H7 H -0.281568 0.905313 0.041168 0.102 Uiso 1 1 calc R U . . .
C8 C -0.0543(5) 0.9444(3) 0.1067(2) 0.0745(11) Uani 1 1 d . . . . .
H8 H -0.032785 1.022885 0.107537 0.089 Uiso 1 1 calc R U . . .
C9 C 0.0663(4) 0.8997(3) 0.14578(16) 0.0528(8) Uani 1 1 d . . . . .
C10 C 0.2278(5) 0.9791(3) 0.18812(19) 0.0639(9) Uani 1 1 d . . . . .
H10 H 0.303868 0.937676 0.211079 0.077 Uiso 0.5 1 calc R U P A 1
H10A H 0.275522 0.930065 0.219140 0.077 Uiso 0.5 1 calc R U P B 2
C11 C -0.1680(4) 0.5823(3) 0.10498(18) 0.0569(8) Uani 1 1 d . . . . .
H11 H -0.065154 0.560082 0.120888 0.068 Uiso 0.5 1 calc R U P C 1
H11A H -0.078035 0.564915 0.138816 0.068 Uiso 0.5 1 calc R U P D 2
C12 C -0.275(2) 0.5571(10) 0.1614(6) 0.100(5) Uani 0.5 1 d . . P E 1
H12A H -0.210604 0.593265 0.208534 0.150 Uiso 0.5 1 calc R U P E 1
H12B H -0.312270 0.476270 0.161867 0.150 Uiso 0.5 1 calc R U P E 1
H12C H -0.370798 0.585991 0.149484 0.150 Uiso 0.5 1 calc R U P E 1
C13 C -0.2600(15) 0.5123(13) 0.0315(9) 0.096(3) Uani 0.5 1 d . . P E 1
H13A H -0.363551 0.530671 0.015942 0.145 Uiso 0.5 1 calc R U P E 1
H13B H -0.282935 0.432532 0.036203 0.145 Uiso 0.5 1 calc R U P E 1
H13C H -0.191365 0.529653 -0.003855 0.145 Uiso 0.5 1 calc R U P E 1
C14 C 0.2017(6) 1.0668(4) 0.2422(2) 0.0958(12) Uani 1 1 d . . . . .
H14A H 0.140859 1.113175 0.216847 0.144 Uiso 1 1 calc R U . . .
H14B H 0.308501 1.114024 0.268855 0.144 Uiso 1 1 calc R U . . .
H14C H 0.139190 1.028999 0.275406 0.144 Uiso 1 1 calc R U . . .
C15 C 0.3082(14) 1.0576(9) 0.1317(6) 0.0958(12) Uani 0.5 1 d . . P F 1
H15A H 0.358126 1.014834 0.101866 0.144 Uiso 0.5 1 calc R U P F 1
H15B H 0.392298 1.123683 0.158269 0.144 Uiso 0.5 1 calc R U P F 1
H15C H 0.221985 1.080920 0.101466 0.144 Uiso 0.5 1 calc R U P F 1
C16 C 0.4338(4) 0.6341(2) 0.42244(14) 0.0450(7) Uani 1 1 d . . . . .
C17 C 0.3932(4) 0.6968(3) 0.47853(15) 0.0544(8) Uani 1 1 d . . . . .
C18 C 0.5199(5) 0.7886(3) 0.51756(17) 0.0647(9) Uani 1 1 d . . . . .
H18 H 0.497027 0.831895 0.555245 0.078 Uiso 1 1 calc R U . . .
C19 C 0.6772(5) 0.8184(3) 0.50304(17) 0.0671(10) Uani 1 1 d . . . . .
C20 C 0.7115(4) 0.7520(3) 0.44810(16) 0.0577(8) Uani 1 1 d . . . . .
H20 H 0.818515 0.770901 0.438170 0.069 Uiso 1 1 calc R U . . .
C21 C 0.5915(4) 0.6588(3) 0.40765(15) 0.0496(7) Uani 1 1 d . . . . .
C22 C 0.6349(4) 0.5845(3) 0.35034(18) 0.0662(10) Uani 1 1 d . . . . .
H22A H 0.609103 0.507264 0.360911 0.099 Uiso 1 1 calc R U . . .
H22B H 0.752216 0.611488 0.350380 0.099 Uiso 1 1 calc R U . . .
H22C H 0.570822 0.587688 0.303367 0.099 Uiso 1 1 calc R U . . .
C23 C 0.2245(5) 0.6655(4) 0.49737(19) 0.0813(12) Uani 1 1 d . . . . .
H23A H 0.140004 0.659204 0.454509 0.122 Uiso 1 1 calc R U . . .
H23B H 0.218289 0.723270 0.533428 0.122 Uiso 1 1 calc R U . . .
H23C H 0.206467 0.593749 0.516281 0.122 Uiso 1 1 calc R U . . .
C24 C 0.8099(6) 0.9217(4) 0.5451(2) 0.0997(15) Uani 1 1 d . . . . .
H24A H 0.808196 0.986554 0.519817 0.150 Uiso 1 1 calc R U . . .
H24B H 0.917973 0.908022 0.549452 0.150 Uiso 1 1 calc R U . . .
H24C H 0.788139 0.936173 0.592707 0.150 Uiso 1 1 calc R U . . .
C25 C 0.0501(4) 0.3527(2) 0.22468(15) 0.0457(7) Uani 1 1 d . . . . .
C26 C 0.1197(4) 0.3346(3) 0.16487(16) 0.0511(7) Uani 1 1 d . . . . .
C27 C 0.0120(5) 0.2786(3) 0.10018(17) 0.0609(9) Uani 1 1 d . . . . .
H27 H 0.056273 0.266844 0.059375 0.073 Uiso 1 1 calc R U . . .
C28 C -0.1582(5) 0.2401(3) 0.09484(18) 0.0645(9) Uani 1 1 d . . . . .
C29 C -0.2203(4) 0.2602(3) 0.1553(2) 0.0704(10) Uani 1 1 d . . . . .
H29 H -0.335464 0.234894 0.151853 0.084 Uiso 1 1 calc R U . . .
C30 C -0.1206(4) 0.3163(3) 0.22145(18) 0.0599(9) Uani 1 1 d . . . . .
C31 C -0.1945(5) 0.3379(4) 0.2857(2) 0.1017(15) Uani 1 1 d . . . . .
H31A H -0.172315 0.287673 0.320491 0.152 Uiso 1 1 calc R U . . .
H31B H -0.313328 0.324387 0.270205 0.152 Uiso 1 1 calc R U . . .
H31C H -0.145274 0.415569 0.307798 0.152 Uiso 1 1 calc R U . . .
C32 C 0.3028(4) 0.3741(3) 0.1695(2) 0.0753(11) Uani 1 1 d . . . . .
H32A H 0.336687 0.455371 0.170566 0.113 Uiso 1 1 calc R U . . .
H32B H 0.330318 0.338717 0.127790 0.113 Uiso 1 1 calc R U . . .
H32C H 0.360116 0.353681 0.212996 0.113 Uiso 1 1 calc R U . . .
C33 C -0.2701(6) 0.1801(4) 0.0233(2) 0.0977(15) Uani 1 1 d . . . . .
H33A H -0.302880 0.235224 -0.005137 0.147 Uiso 1 1 calc R U . . .
H33B H -0.368122 0.127390 0.032363 0.147 Uiso 1 1 calc R U . . .
H33C H -0.210592 0.139389 -0.002699 0.147 Uiso 1 1 calc R U . . .
C34 C 0.4306(3) 0.8161(2) 0.28952(15) 0.0417(6) Uani 1 1 d . . . . .
C35 C 0.4818(4) 0.9065(3) 0.34489(17) 0.0558(8) Uani 1 1 d . . . . .
H35 H 0.409452 0.918930 0.374493 0.067 Uiso 1 1 calc R U . . .
C36 C 0.6429(5) 0.9783(3) 0.3555(2) 0.0768(11) Uani 1 1 d . . . . .
H36 H 0.678586 1.039820 0.392397 0.092 Uiso 1 1 calc R U . . .
C37 C 0.7488(5) 0.9600(4) 0.3129(2) 0.0868(13) Uani 1 1 d . . . . .
H37 H 0.856135 1.009460 0.320718 0.104 Uiso 1 1 calc R U . . .
C38 C 0.7008(4) 0.8700(4) 0.2585(2) 0.0785(11) Uani 1 1 d . . . . .
H38 H 0.775128 0.857125 0.230047 0.094 Uiso 1 1 calc R U . . .
C39 C 0.5411(4) 0.7993(3) 0.24674(18) 0.0591(9) Uani 1 1 d . . . . .
H39 H 0.506454 0.738813 0.209225 0.071 Uiso 1 1 calc R U . . .
C41 C -0.328(2) 0.5351(12) 0.1295(7) 0.096(3) Uani 0.5 1 d . . P E 2
H41A H -0.320527 0.572135 0.177221 0.145 Uiso 0.5 1 calc R U P E 2
H41B H -0.345755 0.454679 0.130763 0.145 Uiso 0.5 1 calc R U P E 2
H41C H -0.418995 0.548109 0.096135 0.145 Uiso 0.5 1 calc R U P E 2
C40 C -0.1771(15) 0.5229(13) 0.0308(9) 0.096(3) Uani 0.5 1 d . . P E 2
H40A H -0.255692 0.545148 -0.004604 0.145 Uiso 0.5 1 calc R U P E 2
H40B H -0.212964 0.441923 0.030826 0.145 Uiso 0.5 1 calc R U P E 2
H40C H -0.068487 0.543885 0.018686 0.145 Uiso 0.5 1 calc R U P E 2
C42 C 0.3564(14) 1.0199(9) 0.1460(6) 0.0958(12) Uani 0.5 1 d . . P F 2
H42A H 0.398446 0.958140 0.130854 0.144 Uiso 0.5 1 calc R U P F 2
H42B H 0.446614 1.079660 0.175594 0.144 Uiso 0.5 1 calc R U P F 2
H42C H 0.308362 1.048757 0.103841 0.144 Uiso 0.5 1 calc R U P F 2

loop_
_atom_site_aniso_label
_atom_site_aniso_U_11
_atom_site_aniso_U_22
_atom_site_aniso_U_33
_atom_site_aniso_U_23
_atom_site_aniso_U_13
_atom_site_aniso_U_12
P1 0.0314(3) 0.0366(4) 0.0430(4) 0.0052(3) 0.0062(3) 0.0077(3)
S1 0.0472(5) 0.0689(6) 0.0608(5) 0.0091(4) 0.0217(4) 0.0215(4)
N1 0.0417(13) 0.0470(14) 0.0404(12) 0.0066(10) 0.0065(10) 0.0157(11)
N2 0.0454(13) 0.0368(13) 0.0419(12) 0.0048(10) 0.0036(10) 0.0093(11)
N3 0.0563(15) 0.0463(15) 0.0407(13) 0.0085(11) 0.0024(11) 0.0095(12)
N4 0.0584(16) 0.0345(14) 0.0480(14) 0.0080(11) 0.0026(12) 0.0041(12)
C1 0.0387(15) 0.0397(17) 0.0429(15) 0.0059(12) 0.0069(12) 0.0096(13)
C2 0.084(3) 0.060(2) 0.0510(19) 0.0216(17) 0.0008(18) 0.010(2)
C3 0.094(3) 0.046(2) 0.058(2) 0.0188(16) -0.0020(19) 0.0104(19)
C4 0.0444(16) 0.0484(18) 0.0418(15) 0.0122(12) 0.0067(12) 0.0139(14)
C5 0.0477(17) 0.0532(19) 0.0480(16) 0.0120(14) 0.0015(13) 0.0118(15)
C6 0.056(2) 0.067(2) 0.075(2) 0.0144(18) -0.0135(18) 0.0172(19)
C7 0.080(3) 0.078(3) 0.088(3) 0.021(2) -0.021(2) 0.031(2)
C8 0.089(3) 0.054(2) 0.080(2) 0.0187(18) -0.001(2) 0.027(2)
C9 0.0566(19) 0.0445(19) 0.0556(18) 0.0149(14) 0.0068(15) 0.0117(15)
C10 0.070(2) 0.044(2) 0.071(2) 0.0115(16) 0.0089(18) 0.0065(17)
C11 0.0407(17) 0.052(2) 0.068(2) 0.0118(16) -0.0006(15) 0.0026(15)
C12 0.136(14) 0.065(7) 0.101(8) 0.006(6) 0.080(9) -0.004(7)
C13 0.117(8) 0.063(3) 0.103(4) 0.004(3) 0.039(7) 0.004(6)
C14 0.099(3) 0.084(3) 0.089(2) -0.011(2) 0.014(2) 0.008(2)
C15 0.099(3) 0.084(3) 0.089(2) -0.011(2) 0.014(2) 0.008(2)
C16 0.0467(17) 0.0471(18) 0.0363(14) 0.0033(12) 0.0017(12) 0.0100(14)
C17 0.061(2) 0.065(2) 0.0404(16) 0.0076(14) 0.0130(14) 0.0194(17)
C18 0.081(3) 0.064(2) 0.0437(17) -0.0076(15) 0.0093(17) 0.018(2)
C19 0.076(3) 0.064(2) 0.0471(18) -0.0014(16) -0.0039(17) 0.0081(19)
C20 0.0457(18) 0.067(2) 0.0522(18) 0.0084(16) 0.0010(14) 0.0078(16)
C21 0.0499(18) 0.0548(19) 0.0432(16) 0.0061(13) 0.0039(13) 0.0169(15)
C22 0.061(2) 0.077(2) 0.066(2) 0.0002(17) 0.0143(17) 0.0319(19)
C23 0.074(3) 0.113(3) 0.063(2) 0.011(2) 0.0313(19) 0.027(2)
C24 0.101(3) 0.084(3) 0.076(3) -0.009(2) -0.003(2) -0.022(2)
C25 0.0517(17) 0.0314(16) 0.0501(16) 0.0063(12) 0.0081(13) 0.0065(13)
C26 0.0553(19) 0.0416(18) 0.0566(18) 0.0093(14) 0.0158(15) 0.0103(15)
C27 0.078(2) 0.049(2) 0.0519(18) 0.0018(15) 0.0169(17) 0.0099(18)
C28 0.075(2) 0.044(2) 0.063(2) -0.0039(15) 0.0036(18) 0.0062(18)
C29 0.0484(19) 0.060(2) 0.087(3) -0.0026(19) 0.0065(18) -0.0039(16)
C30 0.0544(19) 0.053(2) 0.067(2) -0.0017(16) 0.0147(16) 0.0067(16)
C31 0.082(3) 0.128(4) 0.093(3) -0.007(3) 0.039(2) 0.016(3)
C32 0.062(2) 0.075(3) 0.088(3) 0.006(2) 0.027(2) 0.010(2)
C33 0.109(3) 0.077(3) 0.076(3) -0.016(2) -0.013(2) 0.001(3)
C34 0.0341(14) 0.0367(16) 0.0512(16) 0.0054(12) 0.0052(12) 0.0069(12)
C35 0.0456(17) 0.0500(19) 0.065(2) -0.0041(15) 0.0026(15) 0.0101(15)
C36 0.056(2) 0.054(2) 0.097(3) -0.010(2) -0.006(2) -0.0048(18)
C37 0.0376(19) 0.092(3) 0.112(3) 0.006(3) 0.005(2) -0.0054(19)
C38 0.0367(18) 0.099(3) 0.093(3) 0.005(2) 0.0183(18) 0.0079(19)
C39 0.0430(17) 0.067(2) 0.065(2) -0.0024(16) 0.0104(15) 0.0139(16)
C41 0.117(8) 0.063(3) 0.103(4) 0.004(3) 0.039(7) 0.004(6)
C40 0.117(8) 0.063(3) 0.103(4) 0.004(3) 0.039(7) 0.004(6)
C42 0.099(3) 0.084(3) 0.089(2) -0.011(2) 0.014(2) 0.008(2)

loop_
_atom_type_symbol
_atom_type_description
_atom_type_scat_dispersion_real
_atom_type_scat_dispersion_imag
_atom_type_scat_source
C C 0.0033 0.0016 'International Tables Vol C Tables 4.2.6.8 and 6.1.1.4'
H H 0.0000 0.0000 'International Tables Vol C Tables 4.2.6.8 and 6.1.1.4'
N N 0.0061 0.0033 'International Tables Vol C Tables 4.2.6.8 and 6.1.1.4'
P P 0.1023 0.0942 'International Tables Vol C Tables 4.2.6.8 and 6.1.1.4'
S S 0.1246 0.1234 'International Tables Vol C Tables 4.2.6.8 and 6.1.1.4'

loop_
_geom_angle_atom_site_label_1
_geom_angle_atom_site_label_2
_geom_angle_atom_site_label_3
_geom_angle
_geom_angle_site_symmetry_1
_geom_angle_site_symmetry_3
_geom_angle_publ_flag
N1 P1 S1 113.10(9) . . ?
N1 P1 C34 103.75(13) . . ?
N2 P1 S1 119.59(10) . . ?
N2 P1 N1 98.34(11) . . ?
N2 P1 C34 108.09(12) . . ?
C34 P1 S1 112.11(10) . . ?
P1 N1 H1 115.6 . . ?
C4 N1 P1 128.75(18) . . ?
C4 N1 H1 115.6 . . ?
C1 N2 P1 133.4(2) . . ?
C1 N3 C2 109.8(2) . . ?
C1 N3 C16 126.5(2) . . ?
C2 N3 C16 122.1(2) . . ?
C1 N4 C3 110.1(2) . . ?
C1 N4 C25 125.1(2) . . ?
C3 N4 C25 124.7(3) . . ?
N2 C1 N3 132.3(3) . . ?
N2 C1 N4 122.9(2) . . ?
N4 C1 N3 104.6(2) . . ?
N3 C2 H2 126.1 . . ?
C3 C2 N3 107.7(3) . . ?
C3 C2 H2 126.1 . . ?
N4 C3 H3 126.1 . . ?
C2 C3 N4 107.8(3) . . ?
C2 C3 H3 126.1 . . ?
C5 C4 N1 118.7(3) . . ?
C5 C4 C9 120.0(2) . . ?
C9 C4 N1 121.1(3) . . ?
C4 C5 C6 118.9(3) . . ?
C4 C5 C11 121.7(2) . . ?
C6 C5 C11 119.3(3) . . ?
C5 C6 H6 119.2 . . ?
C7 C6 C5 121.6(3) . . ?
C7 C6 H6 119.2 . . ?
C6 C7 H7 120.2 . . ?
C6 C7 C8 119.7(3) . . ?
C8 C7 H7 120.2 . . ?
C7 C8 H8 119.4 . . ?
C7 C8 C9 121.2(3) . . ?
C9 C8 H8 119.4 . . ?
C4 C9 C10 121.9(3) . . ?
C8 C9 C4 118.6(3) . . ?
C8 C9 C10 119.5(3) . . ?
C9 C10 H10 111.8 . . ?
C9 C10 H10A 103.2 . . ?
C9 C10 C14 112.6(3) . . ?
C9 C10 C15 106.5(4) . . ?
C14 C10 H10 111.8 . . ?
C14 C10 H10A 103.2 . . ?
C14 C10 C15 101.6(4) . . ?
C15 C10 H10 111.8 . . ?
C42 C10 C9 115.7(5) . . ?
C42 C10 H10A 103.2 . . ?
C42 C10 C14 116.5(5) . . ?
C5 C11 H11 108.3 . . ?
C5 C11 H11A 107.5 . . ?
C5 C11 C12 106.7(5) . . ?
C5 C11 C13 114.8(6) . . ?
C12 C11 H11 108.3 . . ?
C12 C11 C13 110.3(7) . . ?
C13 C11 H11 108.3 . . ?
C41 C11 C5 114.3(6) . . ?
C41 C11 H11A 107.5 . . ?
C41 C11 C40 109.7(6) . . ?
C40 C11 C5 110.1(6) . . ?
C40 C11 H11A 107.5 . . ?
C11 C12 H12A 109.5 . . ?
C11 C12 H12B 109.5 . . ?
C11 C12 H12C 109.5 . . ?
H12A C12 H12B 109.5 . . ?
H12A C12 H12C 109.5 . . ?
H12B C12 H12C 109.5 . . ?
C11 C13 H13A 109.5 . . ?
C11 C13 H13B 109.5 . . ?
C11 C13 H13C 109.5 . . ?
H13A C13 H13B 109.5 . . ?
H13A C13 H13C 109.5 . . ?
H13B C13 H13C 109.5 . . ?
C10 C14 H14A 109.5 . . ?
C10 C14 H14B 109.5 . . ?
C10 C14 H14C 109.5 . . ?
H14A C14 H14B 109.5 . . ?
H14A C14 H14C 109.5 . . ?
H14B C14 H14C 109.5 . . ?
C10 C15 H15A 109.5 . . ?
C10 C15 H15B 109.5 . . ?
C10 C15 H15C 109.5 . . ?
H15A C15 H15B 109.5 . . ?
H15A C15 H15C 109.5 . . ?
H15B C15 H15C 109.5 . . ?
C17 C16 N3 119.1(3) . . ?
C21 C16 N3 118.1(2) . . ?
C21 C16 C17 122.6(3) . . ?
C16 C17 C23 122.4(3) . . ?
C18 C17 C16 116.5(3) . . ?
C18 C17 C23 121.0(3) . . ?
C17 C18 H18 118.6 . . ?
C19 C18 C17 122.7(3) . . ?
C19 C18 H18 118.6 . . ?
C18 C19 C20 118.3(3) . . ?
C18 C19 C24 121.1(3) . . ?
C20 C19 C24 120.6(4) . . ?
C19 C20 H20 119.1 . . ?
C21 C20 C19 121.8(3) . . ?
C21 C20 H20 119.1 . . ?
C16 C21 C20 117.9(3) . . ?
C16 C21 C22 121.4(3) . . ?
C20 C21 C22 120.7(3) . . ?
C21 C22 H22A 109.5 . . ?
C21 C22 H22B 109.5 . . ?
C21 C22 H22C 109.5 . . ?
H22A C22 H22B 109.5 . . ?
H22A C22 H22C 109.5 . . ?
H22B C22 H22C 109.5 . . ?
C17 C23 H23A 109.5 . . ?
C17 C23 H23B 109.5 . . ?
C17 C23 H23C 109.5 . . ?
H23A C23 H23B 109.5 . . ?
H23A C23 H23C 109.5 . . ?
H23B C23 H23C 109.5 . . ?
C19 C24 H24A 109.5 . . ?
C19 C24 H24B 109.5 . . ?
C19 C24 H24C 109.5 . . ?
H24A C24 H24B 109.5 . . ?
H24A C24 H24C 109.5 . . ?
H24B C24 H24C 109.5 . . ?
C26 C25 N4 119.7(3) . . ?
C30 C25 N4 118.2(3) . . ?
C30 C25 C26 122.1(3) . . ?
C25 C26 C27 118.0(3) . . ?
C25 C26 C32 121.3(3) . . ?
C27 C26 C32 120.8(3) . . ?
C26 C27 H27 119.1 . . ?
C28 C27 C26 121.8(3) . . ?
C28 C27 H27 119.1 . . ?
C27 C28 C33 119.8(4) . . ?
C29 C28 C27 117.9(3) . . ?
C29 C28 C33 122.2(4) . . ?
C28 C29 H29 118.3 . . ?
C28 C29 C30 123.5(3) . . ?
C30 C29 H29 118.3 . . ?
C25 C30 C29 116.8(3) . . ?
C25 C30 C31 121.7(3) . . ?
C29 C30 C31 121.5(3) . . ?
C30 C31 H31A 109.5 . . ?
C30 C31 H31B 109.5 . . ?
C30 C31 H31C 109.5 . . ?
H31A C31 H31B 109.5 . . ?
H31A C31 H31C 109.5 . . ?
H31B C31 H31C 109.5 . . ?
C26 C32 H32A 109.5 . . ?
C26 C32 H32B 109.5 . . ?
C26 C32 H32C 109.5 . . ?
H32A C32 H32B 109.5 . . ?
H32A C32 H32C 109.5 . . ?
H32B C32 H32C 109.5 . . ?
C28 C33 H33A 109.5 . . ?
C28 C33 H33B 109.5 . . ?
C28 C33 H33C 109.5 . . ?
H33A C33 H33B 109.5 . . ?
H33A C33 H33C 109.5 . . ?
H33B C33 H33C 109.5 . . ?
C35 C34 P1 121.5(2) . . ?
C39 C34 P1 119.1(2) . . ?
C39 C34 C35 119.3(3) . . ?
C34 C35 H35 120.6 . . ?
C34 C35 C36 118.9(3) . . ?
C36 C35 H35 120.6 . . ?
C35 C36 H36 119.7 . . ?
C37 C36 C35 120.7(3) . . ?
C37 C36 H36 119.7 . . ?
C36 C37 H37 119.4 . . ?
C36 C37 C38 121.2(4) . . ?
C38 C37 H37 119.4 . . ?
C37 C38 H38 120.7 . . ?
C37 C38 C39 118.7(3) . . ?
C39 C38 H38 120.7 . . ?
C34 C39 H39 119.4 . . ?
C38 C39 C34 121.3(3) . . ?
C38 C39 H39 119.4 . . ?
C11 C41 H41A 109.5 . . ?
C11 C41 H41B 109.5 . . ?
C11 C41 H41C 109.5 . . ?
H41A C41 H41B 109.5 . . ?
H41A C41 H41C 109.5 . . ?
H41B C41 H41C 109.5 . . ?
C11 C40 H40A 109.5 . . ?
C11 C40 H40B 109.5 . . ?
C11 C40 H40C 109.5 . . ?
H40A C40 H40B 109.5 . . ?
H40A C40 H40C 109.5 . . ?
H40B C40 H40C 109.5 . . ?
C10 C42 H42A 109.5 . . ?
C10 C42 H42B 109.5 . . ?
C10 C42 H42C 109.5 . . ?
H42A C42 H42B 109.5 . . ?
H42A C42 H42C 109.5 . . ?
H42B C42 H42C 109.5 . . ?

loop_
_geom_bond_atom_site_label_1
_geom_bond_atom_site_label_2
_geom_bond_distance
_geom_bond_site_symmetry_2
_geom_bond_publ_flag
P1 S1 1.9411(14) . ?
P1 N1 1.691(3) . ?
P1 N2 1.621(3) . ?
P1 C34 1.803(3) . ?
N1 H1 0.8600 . ?
N1 C4 1.433(3) . ?
N2 C1 1.311(4) . ?
N3 C1 1.377(3) . ?
N3 C2 1.388(4) . ?
N3 C16 1.435(4) . ?
N4 C1 1.362(4) . ?
N4 C3 1.391(4) . ?
N4 C25 1.436(4) . ?
C2 H2 0.9300 . ?
C2 C3 1.320(5) . ?
C3 H3 0.9300 . ?
C4 C5 1.391(4) . ?
C4 C9 1.408(4) . ?
C5 C6 1.393(4) . ?
C5 C11 1.512(5) . ?
C6 H6 0.9300 . ?
C6 C7 1.366(5) . ?
C7 H7 0.9300 . ?
C7 C8 1.369(5) . ?
C8 H8 0.9300 . ?
C8 C9 1.400(4) . ?
C9 C10 1.498(5) . ?
C10 H10 0.9800 . ?
C10 H10A 0.9800 . ?
C10 C14 1.507(5) . ?
C10 C15 1.611(12) . ?
C10 C42 1.467(12) . ?
C11 H11 0.9800 . ?
C11 H11A 0.9800 . ?
C11 C12 1.515(13) . ?
C11 C13 1.529(17) . ?
C11 C41 1.491(18) . ?
C11 C40 1.504(16) . ?
C12 H12A 0.9600 . ?
C12 H12B 0.9600 . ?
C12 H12C 0.9600 . ?
C13 H13A 0.9600 . ?
C13 H13B 0.9600 . ?
C13 H13C 0.9600 . ?
C14 H14A 0.9600 . ?
C14 H14B 0.9600 . ?
C14 H14C 0.9600 . ?
C15 H15A 0.9600 . ?
C15 H15B 0.9600 . ?
C15 H15C 0.9600 . ?
C16 C17 1.401(4) . ?
C16 C21 1.372(4) . ?
C17 C18 1.384(5) . ?
C17 C23 1.492(5) . ?
C18 H18 0.9300 . ?
C18 C19 1.367(5) . ?
C19 C20 1.383(4) . ?
C19 C24 1.508(5) . ?
C20 H20 0.9300 . ?
C20 C21 1.378(4) . ?
C21 C22 1.512(4) . ?
C22 H22A 0.9600 . ?
C22 H22B 0.9600 . ?
C22 H22C 0.9600 . ?
C23 H23A 0.9600 . ?
C23 H23B 0.9600 . ?
C23 H23C 0.9600 . ?
C24 H24A 0.9600 . ?
C24 H24B 0.9600 . ?
C24 H24C 0.9600 . ?
C25 C26 1.389(4) . ?
C25 C30 1.383(5) . ?
C26 C27 1.389(4) . ?
C26 C32 1.480(5) . ?
C27 H27 0.9300 . ?
C27 C28 1.375(5) . ?
C28 C29 1.367(5) . ?
C28 C33 1.508(5) . ?
C29 H29 0.9300 . ?
C29 C30 1.387(5) . ?
C30 C31 1.494(5) . ?
C31 H31A 0.9600 . ?
C31 H31B 0.9600 . ?
C31 H31C 0.9600 . ?
C32 H32A 0.9600 . ?
C32 H32B 0.9600 . ?
C32 H32C 0.9600 . ?
C33 H33A 0.9600 . ?
C33 H33B 0.9600 . ?
C33 H33C 0.9600 . ?
C34 C35 1.382(4) . ?
C34 C39 1.381(4) . ?
C35 H35 0.9300 . ?
C35 C36 1.386(5) . ?
C36 H36 0.9300 . ?
C36 C37 1.352(5) . ?
C37 H37 0.9300 . ?
C37 C38 1.368(5) . ?
C38 H38 0.9300 . ?
C38 C39 1.370(5) . ?
C39 H39 0.9300 . ?
C41 H41A 0.9600 . ?
C41 H41B 0.9600 . ?
C41 H41C 0.9600 . ?
C40 H40A 0.9600 . ?
C40 H40B 0.9600 . ?
C40 H40C 0.9600 . ?
C42 H42A 0.9600 . ?
C42 H42B 0.9600 . ?
C42 H42C 0.9600 . ?

loop_
_geom_torsion_atom_site_label_1
_geom_torsion_atom_site_label_2
_geom_torsion_atom_site_label_3
_geom_torsion_atom_site_label_4
_geom_torsion
_geom_torsion_site_symmetry_1
_geom_torsion_site_symmetry_2
_geom_torsion_site_symmetry_3
_geom_torsion_site_symmetry_4
_geom_torsion_publ_flag
P1 N1 C4 C5 -108.9(3) . . . . ?
P1 N1 C4 C9 75.1(4) . . . . ?
P1 N2 C1 N3 -38.7(5) . . . . ?
P1 N2 C1 N4 146.1(2) . . . . ?
P1 C34 C35 C36 -175.8(3) . . . . ?
P1 C34 C39 C38 176.8(3) . . . . ?
S1 P1 N1 C4 10.8(3) . . . . ?
S1 P1 N2 C1 -39.5(3) . . . . ?
S1 P1 C34 C35 2.8(3) . . . . ?
S1 P1 C34 C39 -173.4(2) . . . . ?
N1 P1 N2 C1 -162.1(3) . . . . ?
N1 P1 C34 C35 125.2(3) . . . . ?
N1 P1 C34 C39 -51.1(3) . . . . ?
N1 C4 C5 C6 -175.2(3) . . . . ?
N1 C4 C5 C11 7.7(4) . . . . ?
N1 C4 C9 C8 175.4(3) . . . . ?
N1 C4 C9 C10 -4.7(5) . . . . ?
N2 P1 N1 C4 138.1(3) . . . . ?
N2 P1 C34 C35 -131.1(2) . . . . ?
N2 P1 C34 C39 52.6(3) . . . . ?
N3 C2 C3 N4 -0.3(4) . . . . ?
N3 C16 C17 C18 176.7(3) . . . . ?
N3 C16 C17 C23 -1.5(4) . . . . ?
N3 C16 C21 C20 -177.4(3) . . . . ?
N3 C16 C21 C22 0.8(4) . . . . ?
N4 C25 C26 C27 178.0(3) . . . . ?
N4 C25 C26 C32 -2.3(4) . . . . ?
N4 C25 C30 C29 -177.5(3) . . . . ?
N4 C25 C30 C31 3.5(5) . . . . ?
C1 N3 C2 C3 -0.3(4) . . . . ?
C1 N3 C16 C17 112.1(3) . . . . ?
C1 N3 C16 C21 -72.9(4) . . . . ?
C1 N4 C3 C2 0.8(4) . . . . ?
C1 N4 C25 C26 78.5(4) . . . . ?
C1 N4 C25 C30 -103.9(4) . . . . ?
C2 N3 C1 N2 -175.1(3) . . . . ?
C2 N3 C1 N4 0.7(3) . . . . ?
C2 N3 C16 C17 -84.1(4) . . . . ?
C2 N3 C16 C21 90.9(4) . . . . ?
C3 N4 C1 N2 175.4(3) . . . . ?
C3 N4 C1 N3 -0.9(3) . . . . ?
C3 N4 C25 C26 -105.7(4) . . . . ?
C3 N4 C25 C30 72.0(4) . . . . ?
C4 C5 C6 C7 -0.4(6) . . . . ?
C4 C5 C11 C12 96.6(7) . . . . ?
C4 C5 C11 C13 -140.9(5) . . . . ?
C4 C5 C11 C41 122.8(6) . . . . ?
C4 C5 C11 C40 -113.2(6) . . . . ?
C4 C9 C10 C14 -124.1(4) . . . . ?
C4 C9 C10 C15 125.4(5) . . . . ?
C4 C9 C10 C42 98.4(6) . . . . ?
C5 C4 C9 C8 -0.5(5) . . . . ?
C5 C4 C9 C10 179.4(3) . . . . ?
C5 C6 C7 C8 -0.3(6) . . . . ?
C6 C5 C11 C12 -80.5(7) . . . . ?
C6 C5 C11 C13 42.0(6) . . . . ?
C6 C5 C11 C41 -54.3(7) . . . . ?
C6 C5 C11 C40 69.7(6) . . . . ?
C6 C7 C8 C9 0.6(7) . . . . ?
C7 C8 C9 C4 -0.2(6) . . . . ?
C7 C8 C9 C10 179.9(4) . . . . ?
C8 C9 C10 C14 55.8(5) . . . . ?
C8 C9 C10 C15 -54.7(5) . . . . ?
C8 C9 C10 C42 -81.7(6) . . . . ?
C9 C4 C5 C6 0.8(5) . . . . ?
C9 C4 C5 C11 -176.3(3) . . . . ?
C11 C5 C6 C7 176.7(4) . . . . ?
C16 N3 C1 N2 -9.7(5) . . . . ?
C16 N3 C1 N4 166.2(3) . . . . ?
C16 N3 C2 C3 -166.5(3) . . . . ?
C16 C17 C18 C19 0.2(5) . . . . ?
C17 C16 C21 C20 -2.7(5) . . . . ?
C17 C16 C21 C22 175.5(3) . . . . ?
C17 C18 C19 C20 -1.5(5) . . . . ?
C17 C18 C19 C24 177.7(3) . . . . ?
C18 C19 C20 C21 0.8(5) . . . . ?
C19 C20 C21 C16 1.2(5) . . . . ?
C19 C20 C21 C22 -177.0(3) . . . . ?
C21 C16 C17 C18 2.0(4) . . . . ?
C21 C16 C17 C23 -176.2(3) . . . . ?
C23 C17 C18 C19 178.4(4) . . . . ?
C24 C19 C20 C21 -178.4(3) . . . . ?
C25 N4 C1 N2 -8.2(4) . . . . ?
C25 N4 C1 N3 175.5(3) . . . . ?
C25 N4 C3 C2 -175.6(3) . . . . ?
C25 C26 C27 C28 -1.0(5) . . . . ?
C26 C25 C30 C29 0.0(5) . . . . ?
C26 C25 C30 C31 -179.0(3) . . . . ?
C26 C27 C28 C29 1.1(5) . . . . ?
C26 C27 C28 C33 179.8(3) . . . . ?
C27 C28 C29 C30 -0.6(6) . . . . ?
C28 C29 C30 C25 0.0(5) . . . . ?
C28 C29 C30 C31 179.0(4) . . . . ?
C30 C25 C26 C27 0.5(5) . . . . ?
C30 C25 C26 C32 -179.9(3) . . . . ?
C32 C26 C27 C28 179.3(3) . . . . ?
C33 C28 C29 C30 -179.2(4) . . . . ?
C34 P1 N1 C4 -110.9(3) . . . . ?
C34 P1 N2 C1 90.4(3) . . . . ?
C34 C35 C36 C37 -0.5(6) . . . . ?
C35 C34 C39 C38 0.5(5) . . . . ?
C35 C36 C37 C38 -0.4(7) . . . . ?
C36 C37 C38 C39 1.3(7) . . . . ?
C37 C38 C39 C34 -1.3(6) . . . . ?
C39 C34 C35 C36 0.4(5) . . . . ?
